data_1531668
loop_
_publ_author_name
'Kim, J.S.'
'Cheon, C.-I.'
'Lee, C.H.'
'Choo, W.-G.'

_publ_section_title
;
 Crystal structure of high temperature phase in (Bi2 O2)-layered
 perovskites A Bi2 M2 O9 (A = Pb, Sr; M = Nb, Ta)
;
_journal_name_full 'Journal of the Korean Ceramic Society'
_journal_page_first 962
_journal_page_last 966
_journal_volume 38
_journal_year 2001
_chemical_formula_sum 'Bi1.97 O8.9 Sr0.96 Ta2'
_chemical_name_systematic 'Sr0.96 Bi1.97 Ta2 O8.9'
_space_group_IT_number 38
_symmetry_space_group_name_Hall 'A -2 -2'
_symmetry_space_group_name_H-M 'A m 2 m'
_cell_angle_alpha 90
_cell_angle_beta 90
_cell_angle_gamma 90
_cell_formula_units_Z 4
_cell_length_a 5.527
_cell_length_b 5.5244
_cell_length_c 24.9935
_cell_volume 763.136
_citation_journal_id_ASTM HSHAF7
_cod_data_source_file Kim_HSHAF7_2001_632.cif
_cod_data_source_block Bi1.97O8.9Sr0.96Ta2
_cod_original_cell_volume 763.1355
_cod_original_sg_symbol_Hall 'A 2 -2 (-x,z,y)'
_cod_database_code 1531668

loop_
_symmetry_equiv_pos_as_xyz
x,y,z
-x,y,-z
-x,y,z
x,y,-z
x,y+1/2,z+1/2
-x,y+1/2,-z+1/2
-x,y+1/2,z+1/2
x,y+1/2,-z+1/2

loop_
_atom_site_label
_atom_site_type_symbol
_atom_site_fract_x
_atom_site_fract_y
_atom_site_fract_z
_atom_site_occupancy
_atom_site_U_iso_or_equiv
Ta2 Ta+5 0.5 0.0029 0.9101 1 0.0
Bi1 Bi+3 0.5 0.5023 0 0.07 0.0
Ta1 Ta+5 0 0.0017 0.4174 1 0.0
O1 O-2 0 0.4501 0 1 0.0
O2 O-2 0.5 -0.0318 0 0.8 0.0
O3 O-2 0 0.0428 0.3447 1 0.0
O7 O-2 0.7481 0.2423 0.5718 1 0.0
O5 O-2 0.2402 0.2441 0.248 1 0.0
O4 O-2 0.5 -0.0678 0.8392 1 0.0
Sr1 Sr+2 0 0 0 1 0.0
Bi3 Bi+3 0.5 0.0111 0.7055 1 0.0
O6 O-2 0.2515 0.2332 0.0829 1 0.0
Bi2 Bi+3 0 -0.0093 0.1933 0.94 0.0
Sr2 Sr+2 0.5 0.5023 0 0.93 0.0
